data_4062555
loop_
_publ_author_name
'Speiser Fredy'
'Braunstein Pierre'
'Saussine Lucien'
'Welter Richard'

_publ_section_title
;
Synthesis, Structures and Catalytic Ethylene Oligomerisation
Behavior of Nickel Complexes with Oxazoline-based P,N-Chelate Ligands.
;
_journal_name_full Organometallics
_journal_paper_doi 10.1021/om034197q
_journal_year 2004
_chemical_formula_moiety 'C36 H40 Br4 N2 Ni2 O2 P2'
_chemical_formula_sum 'C36 H40 Br4 N2 Ni2 O2 P2'
_chemical_formula_weight 1031.74
_space_group_IT_number 14
_symmetry_cell_setting monoclinic
_symmetry_space_group_name_Hall '-P 2yn'
_symmetry_space_group_name_H-M 'P 1 21/n 1'
_cell_angle_alpha 90
_cell_angle_beta 95.859(4)
_cell_angle_gamma 90
_cell_formula_units_Z 2
_cell_length_a 11.7810(9)
_cell_length_b 12.447(1)
_cell_length_c 13.2950(7)
_cell_measurement_temperature 173
_cell_volume 1939.4(4)
_diffrn_ambient_temperature 173
_exptl_crystal_density_diffrn 1.77
_cod_original_sg_symbol_H-M 'P 21/n'
_cod_database_code 4062555

loop_
_symmetry_equiv_pos_as_xyz
x,y,z
1/2-x,1/2+y,1/2-z
-x,-y,-z
1/2+x,1/2-y,1/2+z

loop_
_atom_site_label
_atom_site_fract_x
_atom_site_fract_y
_atom_site_fract_z
_atom_site_U_iso_or_equiv
_atom_site_adp_type
_atom_site_calc_flag
_atom_site_calc_attached_atom
_atom_site_type_symbol
NI 0.04732(3) 0.10812(4) 0.41345(2) 0.0230(2) Uani ? ? Ni
BR1 0.20513(3) 0.22754(3) 0.46254(2) 0.0366(2) Uani ? ? Br
BR2 -0.01740(3) -0.08326(3) 0.39667(2) 0.0313(2) Uani ? ? Br
P -0.12086(6) 0.19707(8) 0.35219(5) 0.0252(4) Uani ? ? P
C1 -0.1355(3) 0.1459(3) 0.2214(2) 0.030(2) Uani ? ? C
C2 -0.0197(3) 0.1160(3) 0.1948(2) 0.027(2) Uani ? ? C
N 0.0690(2) 0.1089(2) 0.2588(2) 0.023(1) Uani ? ? N
C3 0.1680(3) 0.0804(3) 0.2001(2) 0.028(2) Uani ? ? C
C4 0.1076(3) 0.0537(4) 0.0955(2) 0.038(2) Uani ? ? C
O -0.0088(2) 0.0937(2) 0.0974(1) 0.034(1) Uani ? ? O
C5 0.2323(3) -0.0169(4) 0.2487(3) 0.049(2) Uani ? ? C
C6 0.2448(3) 0.1779(4) 0.1973(3) 0.046(2) Uani ? ? C
C7 -0.2628(2) 0.1845(3) 0.3935(2) 0.028(2) Uani ? ? C
C8 -0.3518(3) 0.2520(3) 0.3528(3) 0.035(2) Uani ? ? C
C9 -0.4595(3) 0.2437(4) 0.3882(3) 0.042(2) Uani ? ? C
C10 -0.4782(3) 0.1716(4) 0.4617(3) 0.047(2) Uani ? ? C
C11 -0.3922(3) 0.1039(5) 0.5014(3) 0.048(2) Uani ? ? C
C12 -0.2846(3) 0.1100(4) 0.4672(2) 0.040(2) Uani ? ? C
C13 -0.1040(2) 0.3418(3) 0.3439(2) 0.027(2) Uani ? ? C
C14 -0.0617(3) 0.3934(4) 0.2619(3) 0.044(2) Uani ? ? C
C15 -0.0483(3) 0.5035(4) 0.2637(3) 0.048(2) Uani ? ? C
C16 -0.0738(3) 0.5643(3) 0.3451(3) 0.040(2) Uani ? ? C
C17 -0.1154(3) 0.5140(4) 0.4263(3) 0.041(2) Uani ? ? C
C18 -0.1294(3) 0.4037(3) 0.4261(2) 0.037(2) Uani ? ? C
H1 -0.1672 0.2000 0.1767 0.0405 Uiso calc C1 H
H2 -0.1837 0.0846 0.2166 0.0405 Uiso calc C1 H
H3 0.1073 -0.0217 0.0842 0.0493 Uiso calc C4 H
H4 0.1440 0.0887 0.0440 0.0493 Uiso calc C4 H
H5 0.2685 0.0028 0.3132 0.0636 Uiso calc C5 H
H6 0.1799 -0.0736 0.2562 0.0636 Uiso calc C5 H
H7 0.2882 -0.0400 0.2068 0.0636 Uiso calc C5 H
H8 0.2806 0.1918 0.2633 0.0588 Uiso calc C6 H
H9 0.3014 0.1645 0.1528 0.0588 Uiso calc C6 H
H10 0.2006 0.2384 0.1740 0.0588 Uiso calc C6 H
H11 -0.3390 0.3028 0.3019 0.0467 Uiso calc C8 H
H12 -0.5199 0.2887 0.3607 0.0589 Uiso calc C9 H
H13 -0.5512 0.1678 0.4859 0.0652 Uiso calc C10 H
H14 -0.4065 0.0533 0.5520 0.0715 Uiso calc C11 H
H15 -0.2256 0.0630 0.4944 0.0561 Uiso calc C12 H
H16 -0.0425 0.3530 0.2055 0.0566 Uiso calc C14 H
H17 -0.0207 0.5383 0.2074 0.0630 Uiso calc C15 H
H18 -0.0629 0.6399 0.3452 0.0556 Uiso calc C16 H
H19 -0.1343 0.5553 0.4823 0.0551 Uiso calc C17 H
H20 -0.1568 0.3696 0.4828 0.0485 Uiso calc C18 H

loop_
_atom_site_aniso_label
_atom_site_aniso_U_11
_atom_site_aniso_U_22
_atom_site_aniso_U_33
_atom_site_aniso_U_12
_atom_site_aniso_U_13
_atom_site_aniso_U_23
_atom_site_aniso_type_symbol
NI 0.0217(2) 0.0246(2) 0.0228(2) 0.0001(2) 0.0034(1) 0.0005(2) Ni
BR1 0.0309(2) 0.0442(2) 0.0358(2) -0.0115(2) 0.0065(1) -0.0099(2) Br
BR2 0.0439(2) 0.0290(2) 0.0240(1) -0.0078(2) 0.0057(1) -0.0012(1) Br
P 0.0213(4) 0.0296(5) 0.0252(3) 0.0018(4) 0.0038(3) 0.0018(4) P
C1 0.024(1) 0.040(2) 0.029(1) 0.003(2) 0.000(1) -0.001(2) C
C2 0.033(2) 0.027(2) 0.022(1) -0.002(2) 0.005(1) -0.000(1) C
N 0.020(1) 0.025(2) 0.025(1) -0.001(1) 0.0049(9) 0.001(1) N
C3 0.024(1) 0.038(2) 0.025(1) 0.002(2) 0.007(1) -0.003(2) C
C4 0.032(2) 0.049(3) 0.033(2) 0.002(2) 0.009(1) -0.005(2) C
O 0.030(1) 0.052(2) 0.024(1) -0.001(1) 0.0032(9) -0.005(1) O
C5 0.040(2) 0.059(3) 0.051(2) 0.023(2) 0.019(1) 0.010(2) C
C6 0.042(2) 0.054(3) 0.043(2) -0.013(2) 0.018(1) -0.008(2) C
C7 0.022(1) 0.037(2) 0.027(1) 0.001(2) 0.001(1) -0.004(2) C
C8 0.029(2) 0.028(2) 0.051(2) -0.000(2) 0.005(1) -0.004(2) C
C9 0.030(2) 0.038(2) 0.067(2) 0.012(2) 0.001(2) -0.023(2) C
C10 0.030(2) 0.074(3) 0.049(2) -0.009(2) 0.013(1) -0.018(2) C
C11 0.030(2) 0.099(4) 0.037(2) -0.010(2) 0.007(1) 0.011(2) C
C12 0.024(2) 0.065(3) 0.041(2) -0.004(2) 0.003(1) 0.018(2) C
C13 0.021(1) 0.032(2) 0.029(1) 0.003(1) 0.002(1) 0.006(1) C
C14 0.051(2) 0.039(2) 0.044(2) 0.007(2) 0.018(1) 0.007(2) C
C15 0.051(2) 0.039(3) 0.057(2) 0.003(2) 0.013(2) 0.018(2) C
C16 0.033(2) 0.034(2) 0.059(2) -0.001(2) -0.007(2) 0.010(2) C
C17 0.040(2) 0.034(2) 0.052(2) 0.001(2) -0.000(2) -0.005(2) C
C18 0.038(2) 0.041(2) 0.033(2) -0.004(2) 0.005(1) 0.002(2) C

loop_
_geom_bond_atom_site_label_1
_geom_bond_atom_site_label_2
_geom_bond_distance
_geom_bond_site_symmetry_2
_geom_bond_publ_flag
Ni N 2.100(3) . ?
Ni P 2.3420(10) . ?
Ni Br1 2.4173(6) . ?
Ni Br2 2.5039(6) . ?
Ni Br2 2.6031(5) 3_556 ?
Br2 Ni 2.6031(5) 3_556 ?
P C13 1.813(4) . ?
P C7 1.820(3) . ?
P C1 1.850(4) . ?
C1 C2 1.490(5) . ?
C2 N 1.275(4) . ?
C2 O 1.344(4) . ?
N C3 1.506(4) . ?
C3 C6 1.529(6) . ?
C3 C4 1.538(5) . ?
C3 C5 1.534(6) . ?
C4 O 1.466(5) . ?
C7 C12 1.395(5) . ?
C7 C8 1.404(5) . ?
C8 C9 1.403(6) . ?
C9 C10 1.361(7) . ?
C10 C11 1.378(7) . ?
C11 C12 1.398(6) . ?
C13 C18 1.404(5) . ?
C13 C14 1.402(5) . ?
C14 C15 1.381(6) . ?
C15 C16 1.377(7) . ?
C16 C17 1.385(6) . ?
C17 C18 1.387(6) . ?
